data_4341971
loop_
_publ_author_name
'Lin, Po-Heng'
'Takase, Michael K.'
'Agapie, Theodor'

_publ_section_title
;
 Investigations of the Effect of the Non-Manganese Metal in
 Heterometallic-Oxido Cluster Models of the Oxygen Evolving Complex of
 Photosystem II: Lanthanides as Substitutes for Calcium.
;
_journal_issue 1
_journal_name_full 'Inorganic chemistry'
_journal_page_first 59
_journal_page_last 64
_journal_paper_doi 10.1021/ic5015219
_journal_volume 54
_journal_year 2015
_chemical_formula_sum 'C76 H76 F3 Mn3 N10 O20 S Yb'
_chemical_formula_weight 1876.38
_chemical_name_systematic
; 
 ? 
;
_space_group_crystal_system triclinic
_space_group_IT_number 2
_space_group_name_Hall '-P 1'
_space_group_name_H-M_alt 'P -1'
_symmetry_space_group_name_Hall '-P 1'
_symmetry_space_group_name_H-M 'P -1'
_atom_sites_solution_hydrogens geom
_atom_sites_solution_primary direct
_atom_sites_solution_secondary difmap
_audit_creation_method SHELXL-2014
_cell_angle_alpha 84.470(3)
_cell_angle_beta 82.046(3)
_cell_angle_gamma 87.539(3)
_cell_formula_units_Z 2
_cell_length_a 12.9443(7)
_cell_length_b 14.9826(9)
_cell_length_c 19.8350(10)
_cell_measurement_reflns_used 9847
_cell_measurement_temperature 100(2)
_cell_measurement_theta_max 23.87
_cell_measurement_theta_min 2.15
_cell_volume 3790.3(4)
_computing_cell_refinement 'SAINT v8.34A (Bruker-AXS, 2013)'
_computing_data_collection 'APEX2 v2014.5-0 (Bruker-AXS, 2014)'
_computing_data_reduction 'SAINT v8.34A (Bruker-AXS, 2013)'
_computing_molecular_graphics 'Bruker SHELXTL'
_computing_publication_material 'Bruker SHELXTL'
_computing_structure_refinement 'SHELXL-2014 (Sheldrick, 2014)'
_computing_structure_solution 'SHELXS-2013/1 (Sheldrick, 2008)'
_diffrn_ambient_temperature 100(2)
_diffrn_detector_area_resol_mean 8.33
_diffrn_measured_fraction_theta_full 0.999
_diffrn_measured_fraction_theta_max 0.989
_diffrn_measurement_device_type 'Bruker APEX-II CCD'
_diffrn_measurement_method '\f and \w scans'
_diffrn_radiation_type MoK\a
_diffrn_radiation_wavelength 0.71073
_diffrn_reflns_av_R_equivalents 0.1160
_diffrn_reflns_av_unetI/netI 0.0928
_diffrn_reflns_Laue_measured_fraction_full 0.999
_diffrn_reflns_Laue_measured_fraction_max 0.989
_diffrn_reflns_limit_h_max 18
_diffrn_reflns_limit_h_min -18
_diffrn_reflns_limit_k_max 21
_diffrn_reflns_limit_k_min -21
_diffrn_reflns_limit_l_max 28
_diffrn_reflns_limit_l_min -28
_diffrn_reflns_number 160798
_diffrn_reflns_point_group_measured_fraction_full 0.999
_diffrn_reflns_point_group_measured_fraction_max 0.989
_diffrn_reflns_theta_full 25.242
_diffrn_reflns_theta_max 30.573
_diffrn_reflns_theta_min 2.014
_diffrn_source 'fine-focus sealed tube'
_exptl_absorpt_coefficient_mu 1.826
_exptl_absorpt_correction_T_max 0.7461
_exptl_absorpt_correction_T_min 0.6464
_exptl_absorpt_correction_type multi-scan
_exptl_absorpt_process_details 'SADABS (Sheldrick, 2009)'
_exptl_crystal_colour brown
_exptl_crystal_density_diffrn 1.644
_exptl_crystal_density_method 'not measured'
_exptl_crystal_description Plate
_exptl_crystal_F_000 1900
_exptl_crystal_size_max 0.150
_exptl_crystal_size_mid 0.140
_exptl_crystal_size_min 0.050
_refine_diff_density_max 1.791
_refine_diff_density_min -0.978
_refine_diff_density_rms 0.152
_refine_ls_extinction_method none
_refine_ls_goodness_of_fit_ref 1.008
_refine_ls_hydrogen_treatment constr
_refine_ls_matrix_type full
_refine_ls_number_parameters 1111
_refine_ls_number_reflns 23037
_refine_ls_number_restraints 351
_refine_ls_restrained_S_all 1.013
_refine_ls_R_factor_all 0.0835
_refine_ls_R_factor_gt 0.0448
_refine_ls_shift/su_max 0.002
_refine_ls_shift/su_mean 0.000
_refine_ls_structure_factor_coef Fsqd
_refine_ls_weighting_details 'w=1/[\s^2^(Fo^2^)+(0.0291P)^2^+3.3496P] where P=(Fo^2^+2Fc^2^)/3'
_refine_ls_weighting_scheme calc
_refine_ls_wR_factor_gt 0.0793
_refine_ls_wR_factor_ref 0.0903
_reflns_Friedel_coverage 0.000
_reflns_number_gt 16585
_reflns_number_total 23037
_reflns_threshold_expression 'I > 2\s(I)'
_cod_data_source_file ic5015219_si_001.cif
_cod_data_source_block phl003
_cod_depositor_comments 'Adding full bibliography for 4341969--4341973.cif.'
_cod_database_code 4341971
_shelx_space_group_comment
; 
The symmetry employed for this shelxl refinement is uniquely defined 
by the following loop, which should always be used as a source of 
symmetry information in preference to the above space-group names. 
They are only intended as comments. 
;
_shelx_estimated_absorpt_t_min 0.771
_shelx_estimated_absorpt_t_max 0.914
_shelxl_version_number 2014-3

loop_
_space_group_symop_operation_xyz
'x, y, z'
'-x, -y, -z'

loop_
_atom_site_label
_atom_site_type_symbol
_atom_site_fract_x
_atom_site_fract_y
_atom_site_fract_z
_atom_site_U_iso_or_equiv
_atom_site_adp_type
_atom_site_occupancy
_atom_site_site_symmetry_order
_atom_site_calc_flag
_atom_site_refinement_flags_posn
_atom_site_refinement_flags_adp
_atom_site_refinement_flags_occupancy
_atom_site_disorder_assembly
_atom_site_disorder_group
Mn1 Mn 0.76569(4) 0.84806(3) 0.35033(2) 0.00871(10) Uani 1 1 d . . . . .
O1 O 0.82660(17) 0.93862(14) 0.28805(10) 0.0097(4) Uani 1 1 d . . . . .
Mn2 Mn 0.86654(4) 0.87262(3) 0.21478(2) 0.00821(9) Uani 1 1 d . . . . .
O2 O 0.99029(16) 0.83512(14) 0.24977(10) 0.0093(4) Uani 1 1 d . . . . .
Mn3 Mn 0.94087(4) 0.73883(3) 0.30835(2) 0.00829(9) Uani 1 1 d . . . . .
O3 O 0.89452(16) 0.81586(14) 0.37615(10) 0.0096(4) Uani 1 1 d . . . . .
O4 O 0.81103(16) 0.77584(14) 0.27727(10) 0.0090(4) Uani 1 1 d . . . . .
C1 C 0.6203(2) 0.6414(2) 0.30591(15) 0.0109(6) Uani 1 1 d . . . . .
C2 C 0.5914(2) 0.7041(2) 0.25391(16) 0.0108(6) Uani 1 1 d . . . . .
H2 H 0.5323 0.7429 0.2633 0.013 Uiso 1 1 calc R U . . .
C3 C 0.6483(2) 0.7101(2) 0.18872(16) 0.0110(6) Uani 1 1 d . . . . .
C4 C 0.7338(2) 0.6513(2) 0.17530(16) 0.0116(6) Uani 1 1 d . . . . .
H4 H 0.7729 0.6548 0.1310 0.014 Uiso 1 1 calc R U . . .
C5 C 0.7628(2) 0.5876(2) 0.22586(16) 0.0118(6) Uani 1 1 d . . . . .
C6 C 0.7054(2) 0.5837(2) 0.29098(16) 0.0121(6) Uani 1 1 d . . . . .
H6 H 0.7249 0.5408 0.3258 0.014 Uiso 1 1 calc R U . . .
O11 O 0.69267(16) 0.75447(14) 0.40095(10) 0.0100(4) Uani 1 1 d . . . . .
C11 C 0.5857(2) 0.7702(2) 0.42303(16) 0.0110(6) Uani 1 1 d . . . . .
C12 C 0.5265(2) 0.6825(2) 0.42349(16) 0.0120(6) Uani 1 1 d . . . . .
C13 C 0.4485(3) 0.6603(2) 0.47800(17) 0.0156(7) Uani 1 1 d . . . . .
H13 H 0.4310 0.7007 0.5122 0.019 Uiso 1 1 calc R U . . .
C14 C 0.3962(3) 0.5808(2) 0.48314(18) 0.0185(7) Uani 1 1 d . . . . .
H14 H 0.3425 0.5676 0.5201 0.022 Uiso 1 1 calc R U . . .
C15 C 0.4220(3) 0.5210(2) 0.43475(17) 0.0173(7) Uani 1 1 d . . . . .
H15 H 0.3888 0.4650 0.4393 0.021 Uiso 1 1 calc R U . . .
C16 C 0.4969(3) 0.5431(2) 0.37929(17) 0.0145(7) Uani 1 1 d . . . . .
H16 H 0.5135 0.5021 0.3454 0.017 Uiso 1 1 calc R U . . .
C17 C 0.5485(2) 0.6241(2) 0.37190(16) 0.0125(6) Uani 1 1 d . . . . .
C41 C 0.5431(3) 0.8421(2) 0.37370(16) 0.0125(6) Uani 1 1 d . . . . .
C42 C 0.4387(3) 0.8642(2) 0.37228(17) 0.0159(7) Uani 1 1 d . . . . .
H42 H 0.3871 0.8349 0.4046 0.019 Uiso 1 1 calc R U . . .
C43 C 0.4098(3) 0.9289(2) 0.32365(17) 0.0178(7) Uani 1 1 d . . . . .
H43 H 0.3382 0.9441 0.3217 0.021 Uiso 1 1 calc R U . . .
C44 C 0.4868(3) 0.9718(2) 0.27745(16) 0.0160(7) Uani 1 1 d . . . . .
H44 H 0.4686 1.0160 0.2431 0.019 Uiso 1 1 calc R U . . .
C45 C 0.5899(3) 0.9491(2) 0.28238(16) 0.0142(7) Uani 1 1 d . . . . .
H45 H 0.6429 0.9795 0.2519 0.017 Uiso 1 1 calc R U . . .
N1 N 0.6175(2) 0.88452(17) 0.32963(13) 0.0107(5) Uani 1 1 d . . . . .
C46 C 0.5743(2) 0.8009(2) 0.49559(16) 0.0137(7) Uani 1 1 d . . . . .
C47 C 0.6327(3) 0.7552(2) 0.54216(17) 0.0190(7) Uani 1 1 d . . . . .
H47 H 0.6794 0.7074 0.5289 0.023 Uiso 1 1 calc R U . . .
C48 C 0.6224(3) 0.7798(2) 0.60777(18) 0.0235(8) Uani 1 1 d . . . . .
H48 H 0.6614 0.7491 0.6406 0.028 Uiso 1 1 calc R U . . .
C49 C 0.5542(3) 0.8501(3) 0.62518(19) 0.0259(9) Uani 1 1 d . . . . .
H49 H 0.5456 0.8688 0.6701 0.031 Uiso 1 1 calc R U . . .
C50 C 0.4992(3) 0.8926(3) 0.57606(18) 0.0245(8) Uani 1 1 d . . . . .
H50 H 0.4531 0.9414 0.5880 0.029 Uiso 1 1 calc R U . . .
N4 N 0.5075(2) 0.86818(19) 0.51140(14) 0.0197(6) Uani 1 1 d . . . . .
O12 O 0.74361(17) 0.88681(14) 0.17564(10) 0.0103(4) Uani 1 1 d . . . . .
C21 C 0.7495(2) 0.8793(2) 0.10528(15) 0.0110(6) Uani 1 1 d . . . . .
C22 C 0.6502(2) 0.8377(2) 0.08960(16) 0.0115(6) Uani 1 1 d . . . . .
C23 C 0.6063(3) 0.8701(2) 0.03121(16) 0.0156(7) Uani 1 1 d . . . . .
H23 H 0.6369 0.9198 0.0034 0.019 Uiso 1 1 calc R U . . .
C24 C 0.5204(3) 0.8329(2) 0.01234(17) 0.0175(7) Uani 1 1 d . . . . .
H24 H 0.4939 0.8560 -0.0284 0.021 Uiso 1 1 calc R U . . .
C25 C 0.4733(3) 0.7626(2) 0.05246(17) 0.0172(7) Uani 1 1 d . . . . .
H25 H 0.4128 0.7375 0.0407 0.021 Uiso 1 1 calc R U . . .
C26 C 0.5155(3) 0.7285(2) 0.11064(17) 0.0143(7) Uani 1 1 d . . . . .
H26 H 0.4821 0.6802 0.1387 0.017 Uiso 1 1 calc R U . . .
C27 C 0.6052(2) 0.7626(2) 0.12961(16) 0.0111(6) Uani 1 1 d . . . . .
C51 C 0.8429(2) 0.8176(2) 0.08334(15) 0.0101(6) Uani 1 1 d . . . . .
C52 C 0.8584(3) 0.7759(2) 0.02324(16) 0.0128(6) Uani 1 1 d . . . . .
H52 H 0.8101 0.7852 -0.0089 0.015 Uiso 1 1 calc R U . . .
C53 C 0.9457(3) 0.7203(2) 0.01124(16) 0.0146(7) Uani 1 1 d . . . . .
H53 H 0.9578 0.6906 -0.0294 0.017 Uiso 1 1 calc R U . . .
C54 C 1.0158(3) 0.7081(2) 0.05880(16) 0.0150(7) Uani 1 1 d . . . . .
H54 H 1.0757 0.6696 0.0514 0.018 Uiso 1 1 calc R U . . .
C55 C 0.9962(2) 0.7533(2) 0.11710(16) 0.0115(6) Uani 1 1 d . . . . .
H55 H 1.0449 0.7473 0.1491 0.014 Uiso 1 1 calc R U . . .
N2 N 0.9101(2) 0.80529(17) 0.12931(13) 0.0101(5) Uani 1 1 d . . . . .
C56 C 0.7646(3) 0.9733(2) 0.06753(16) 0.0125(6) Uani 1 1 d . . . . .
C57 C 0.7056(3) 1.0450(2) 0.09334(17) 0.0160(7) Uani 1 1 d . . . . .
H57 H 0.6559 1.0358 0.1331 0.019 Uiso 1 1 calc R U . . .
C58 C 0.7201(3) 1.1297(2) 0.06042(18) 0.0190(7) Uani 1 1 d . . . . .
H58 H 0.6807 1.1798 0.0773 0.023 Uiso 1 1 calc R U . . .
C59 C 0.7928(3) 1.1407(2) 0.00248(18) 0.0200(8) Uani 1 1 d . . . . .
H59 H 0.8039 1.1982 -0.0215 0.024 Uiso 1 1 calc R U . . .
C60 C 0.8488(3) 1.0662(2) -0.01959(18) 0.0209(8) Uani 1 1 d . . . . .
H60 H 0.8995 1.0740 -0.0590 0.025 Uiso 1 1 calc R U . . .
N5 N 0.8356(2) 0.98290(19) 0.01174(14) 0.0160(6) Uani 1 1 d . . . . .
O13 O 0.96358(17) 0.65203(14) 0.24676(10) 0.0101(4) Uani 1 1 d . . . . .
C31 C 0.9825(2) 0.5631(2) 0.27254(16) 0.0109(6) Uani 1 1 d . . . . .
C32 C 0.9388(3) 0.4984(2) 0.22836(16) 0.0121(6) Uani 1 1 d . . . . .
C33 C 0.9983(3) 0.4230(2) 0.20907(17) 0.0160(7) Uani 1 1 d . . . . .
H33 H 1.0640 0.4111 0.2250 0.019 Uiso 1 1 calc R U . . .
C34 C 0.9638(3) 0.3649(2) 0.16715(17) 0.0187(7) Uani 1 1 d . . . . .
H34 H 1.0050 0.3131 0.1558 0.022 Uiso 1 1 calc R U . . .
C35 C 0.8693(3) 0.3820(2) 0.14160(18) 0.0222(8) Uani 1 1 d . . . . .
H35 H 0.8465 0.3440 0.1112 0.027 Uiso 1 1 calc R U . . .
C36 C 0.8091(3) 0.4566(2) 0.16197(17) 0.0176(7) Uani 1 1 d . . . . .
H36 H 0.7440 0.4682 0.1454 0.021 Uiso 1 1 calc R U . . .
C37 C 0.8403(3) 0.5148(2) 0.20547(16) 0.0120(6) Uani 1 1 d . . . . .
C61 C 0.9299(2) 0.5504(2) 0.34637(16) 0.0114(6) Uani 1 1 d . . . . .
C62 C 0.9137(3) 0.4688(2) 0.38399(17) 0.0147(7) Uani 1 1 d . . . . .
H62 H 0.9290 0.4145 0.3631 0.018 Uiso 1 1 calc R U . . .
C63 C 0.8751(3) 0.4672(2) 0.45224(18) 0.0199(8) Uani 1 1 d . . . . .
H63 H 0.8653 0.4115 0.4793 0.024 Uiso 1 1 calc R U . . .
C64 C 0.8505(3) 0.5474(2) 0.48146(17) 0.0183(7) Uani 1 1 d . . . . .
H64 H 0.8256 0.5477 0.5288 0.022 Uiso 1 1 calc R U . . .
C65 C 0.8630(3) 0.6262(2) 0.43987(16) 0.0150(7) Uani 1 1 d . . . . .
H65 H 0.8437 0.6814 0.4588 0.018 Uiso 1 1 calc R U . . .
N3 N 0.9015(2) 0.62778(17) 0.37374(13) 0.0102(5) Uani 1 1 d . . . . .
C66 C 1.1023(2) 0.5479(2) 0.26970(17) 0.0130(6) Uani 1 1 d . . . . .
C67 C 1.1651(3) 0.5861(2) 0.21353(18) 0.0190(7) Uani 1 1 d . . . . .
H67 H 1.1353 0.6225 0.1789 0.023 Uiso 1 1 calc R U . . .
C68 C 1.2714(3) 0.5711(3) 0.2080(2) 0.0265(9) Uani 1 1 d . . . . .
H68 H 1.3159 0.5962 0.1693 0.032 Uiso 1 1 calc R U . . .
C69 C 1.3121(3) 0.5187(3) 0.2599(2) 0.0283(9) Uani 1 1 d . . . . .
H69 H 1.3852 0.5083 0.2586 0.034 Uiso 1 1 calc R U . . .
C70 C 1.2430(3) 0.4821(3) 0.31344(19) 0.0269(9) Uani 1 1 d . . . . .
H70 H 1.2707 0.4446 0.3484 0.032 Uiso 1 1 calc R U . . .
N6 N 1.1394(2) 0.4957(2) 0.31957(14) 0.0190(6) Uani 1 1 d . . . . .
Yb1 Yb 0.99496(2) 0.93915(2) 0.32753(2) 0.00976(4) Uani 1 1 d . . . . .
O14 O 0.73264(17) 0.92654(14) 0.42364(11) 0.0126(5) Uani 1 1 d . . . . .
C71 C 0.7934(3) 0.9823(2) 0.44114(17) 0.0148(7) Uani 1 1 d . . . . .
C72 C 0.7514(3) 1.0306(3) 0.50282(18) 0.0232(8) Uani 1 1 d . . . . .
H72A H 0.7846 1.0053 0.5422 0.035 Uiso 1 1 calc R U . . .
H72B H 0.6758 1.0236 0.5128 0.035 Uiso 1 1 calc R U . . .
H72C H 0.7665 1.0945 0.4935 0.035 Uiso 1 1 calc R U . . .
O15 O 0.88299(18) 0.99850(15) 0.41147(12) 0.0159(5) Uani 1 1 d . . . . .
O16 O 0.93084(17) 0.97511(14) 0.15967(11) 0.0125(5) Uani 1 1 d . . . . .
C73 C 0.9721(3) 1.0417(2) 0.17960(16) 0.0120(6) Uani 1 1 d . . . . .
C74 C 1.0003(3) 1.1169(2) 0.12494(17) 0.0193(7) Uani 1 1 d . . . . .
H74A H 0.9380 1.1547 0.1186 0.029 Uiso 1 1 calc R U . . .
H74B H 1.0275 1.0918 0.0819 0.029 Uiso 1 1 calc R U . . .
H74C H 1.0536 1.1532 0.1387 0.029 Uiso 1 1 calc R U . . .
O17 O 0.99020(18) 1.04903(15) 0.23904(11) 0.0146(5) Uani 1 1 d . . . . .
O18 O 1.07585(17) 0.71514(14) 0.33906(11) 0.0126(5) Uani 1 1 d . . . . .
C75 C 1.1241(2) 0.7621(2) 0.37440(16) 0.0125(6) Uani 1 1 d . . . . .
C76 C 1.2167(3) 0.7158(2) 0.40203(18) 0.0194(7) Uani 1 1 d . . . . .
H76A H 1.2805 0.7319 0.3713 0.029 Uiso 1 1 calc R U . . .
H76B H 1.2089 0.6507 0.4053 0.029 Uiso 1 1 calc R U . . .
H76C H 1.2212 0.7344 0.4475 0.029 Uiso 1 1 calc R U . . .
O19 O 1.10039(18) 0.84132(15) 0.38664(11) 0.0162(5) Uani 1 1 d . . . . .
C77 C 1.2165(3) 0.9672(2) 0.21499(18) 0.0176(7) Uani 1 1 d . . . . .
H77 H 1.2134 1.0305 0.2053 0.021 Uiso 1 1 calc R U . . .
O20 O 1.15799(18) 0.93302(16) 0.26418(12) 0.0198(5) Uani 1 1 d . . . . .
C78 C 1.2835(4) 0.8219(3) 0.1856(2) 0.0335(10) Uani 1 1 d . . . . .
H78A H 1.3464 0.7999 0.2052 0.050 Uiso 1 1 calc R U . . .
H78B H 1.2830 0.7973 0.1417 0.050 Uiso 1 1 calc R U . . .
H78C H 1.2215 0.8028 0.2170 0.050 Uiso 1 1 calc R U . . .
N7 N 1.2831(2) 0.9197(2) 0.17533(15) 0.0208(7) Uani 1 1 d . . . . .
C79 C 1.3591(3) 0.9617(3) 0.12228(19) 0.0291(9) Uani 1 1 d . . . . .
H79A H 1.3539 1.0269 0.1237 0.044 Uiso 1 1 calc R U . . .
H79B H 1.3452 0.9464 0.0775 0.044 Uiso 1 1 calc R U . . .
H79C H 1.4294 0.9400 0.1298 0.044 Uiso 1 1 calc R U . . .
O21 O 1.0830(2) 1.04417(16) 0.36921(12) 0.0206(5) Uani 1 1 d . . . . .
C80 C 1.1021(3) 1.1247(3) 0.3546(2) 0.0253(8) Uani 1 1 d . . . . .
H80 H 1.1308 1.1437 0.3090 0.030 Uiso 1 1 calc R U . . .
N8 N 1.0847(2) 1.18517(19) 0.39897(15) 0.0201(6) Uani 1 1 d . . . . .
C81 C 1.0389(4) 1.1627(3) 0.4689(2) 0.0392(11) Uani 1 1 d . . . . .
H81A H 1.0232 1.0988 0.4755 0.059 Uiso 1 1 calc R U . . .
H81B H 0.9744 1.1985 0.4787 0.059 Uiso 1 1 calc R U . . .
H81C H 1.0881 1.1754 0.4998 0.059 Uiso 1 1 calc R U . . .
C82 C 1.1085(4) 1.2792(3) 0.3795(2) 0.0377(11) Uani 1 1 d . . . . .
H82A H 1.1340 1.2875 0.3305 0.057 Uiso 1 1 calc R U . . .
H82B H 1.1622 1.2968 0.4055 0.057 Uiso 1 1 calc R U . . .
H82C H 1.0452 1.3166 0.3894 0.057 Uiso 1 1 calc R U . . .
O11T O 0.2841(10) 0.2319(8) 0.1153(4) 0.045(3) Uani 0.650(14) 1 d D U P A 1
O12T O 0.3371(9) 0.1546(5) 0.2181(6) 0.075(3) Uani 0.650(14) 1 d D U P A 1
O13T O 0.2331(7) 0.2933(5) 0.2224(5) 0.053(2) Uani 0.650(14) 1 d D U P A 1
S1T S 0.3047(2) 0.23659(19) 0.18378(15) 0.0188(7) Uani 0.650(14) 1 d D U P A 1
C1T C 0.4251(5) 0.3005(5) 0.1729(4) 0.0320(15) Uani 0.650(14) 1 d D U P A 1
F11T F 0.4523(9) 0.3146(8) 0.2327(5) 0.046(2) Uani 0.650(14) 1 d D U P A 1
F12T F 0.4129(5) 0.3825(4) 0.1397(3) 0.0531(18) Uani 0.650(14) 1 d D U P A 1
F13T F 0.5033(4) 0.2595(7) 0.1379(5) 0.082(3) Uani 0.650(14) 1 d D U P A 1
O21T O 0.2972(19) 0.2057(16) 0.1157(9) 0.054(4) Uani 0.350(14) 1 d D U P A 2
O22T O 0.3131(16) 0.1626(12) 0.2363(9) 0.063(4) Uani 0.350(14) 1 d D U P A 2
O23T O 0.2431(16) 0.3085(12) 0.1957(11) 0.084(5) Uani 0.350(14) 1 d D U P A 2
S2T S 0.3118(8) 0.2332(7) 0.1805(6) 0.079(3) Uani 0.350(14) 1 d D U P A 2
C2T C 0.4446(12) 0.2700(11) 0.1743(7) 0.054(3) Uani 0.350(14) 1 d D U P A 2
F21T F 0.460(2) 0.3046(18) 0.2303(10) 0.070(5) Uani 0.350(14) 1 d D U P A 2
F22T F 0.4554(16) 0.3357(15) 0.1239(7) 0.101(5) Uani 0.350(14) 1 d D U P A 2
F23T F 0.5041(11) 0.2011(16) 0.1606(8) 0.109(5) Uani 0.350(14) 1 d D U P A 2
O1S O 0.7378(2) 0.35965(18) 0.96600(17) 0.0387(8) Uani 1 1 d . . . . .
C11S C 0.6837(3) 0.4197(3) 0.9905(2) 0.0330(10) Uani 1 1 d . . . . .
H11S H 0.6184 0.4035 1.0158 0.040 Uiso 1 1 calc R U . . .
N1S N 0.7068(3) 0.5058(2) 0.98533(17) 0.0294(8) Uani 1 1 d . . . . .
C12S C 0.8061(4) 0.5353(3) 0.9494(3) 0.0488(13) Uani 1 1 d . . . . .
H12A H 0.8533 0.5446 0.9826 0.073 Uiso 1 1 calc R U . . .
H12B H 0.7957 0.5917 0.9215 0.073 Uiso 1 1 calc R U . . .
H12C H 0.8367 0.4895 0.9199 0.073 Uiso 1 1 calc R U . . .
C13S C 0.6382(4) 0.5716(3) 1.0183(2) 0.0437(12) Uani 1 1 d . . . . .
H13A H 0.5720 0.5441 1.0376 0.066 Uiso 1 1 calc R U . . .
H13B H 0.6252 0.6218 0.9847 0.066 Uiso 1 1 calc R U . . .
H13C H 0.6708 0.5936 1.0550 0.066 Uiso 1 1 calc R U . . .
O2S O 0.8192(3) 0.2716(2) 0.41568(17) 0.0520(9) Uani 1 1 d . . . . .
C21S C 0.8085(4) 0.2224(3) 0.3715(2) 0.0388(11) Uani 1 1 d . . . . .
H21S H 0.8506 0.1689 0.3704 0.047 Uiso 1 1 calc R U . . .
N2S N 0.7434(3) 0.2366(2) 0.32446(18) 0.0304(8) Uani 1 1 d . . . . .
C22S C 0.6768(4) 0.3177(3) 0.3228(2) 0.0371(11) Uani 1 1 d . . . . .
H22A H 0.6035 0.3010 0.3281 0.056 Uiso 1 1 calc R U . . .
H22B H 0.6942 0.3534 0.2790 0.056 Uiso 1 1 calc R U . . .
H22C H 0.6879 0.3529 0.3601 0.056 Uiso 1 1 calc R U . . .
C23S C 0.7365(4) 0.1747(3) 0.2734(2) 0.0447(12) Uani 1 1 d . . . . .
H23A H 0.7578 0.2046 0.2277 0.067 Uiso 1 1 calc R U . . .
H23B H 0.6644 0.1554 0.2767 0.067 Uiso 1 1 calc R U . . .
H23C H 0.7827 0.1223 0.2813 0.067 Uiso 1 1 calc R U . . .

loop_
_atom_site_aniso_label
_atom_site_aniso_U_11
_atom_site_aniso_U_22
_atom_site_aniso_U_33
_atom_site_aniso_U_23
_atom_site_aniso_U_13
_atom_site_aniso_U_12
Mn1 0.0086(2) 0.0088(2) 0.0083(2) -0.00183(17) 0.00070(18) 0.00035(17)
O1 0.0134(11) 0.0082(10) 0.0082(10) -0.0021(8) -0.0019(9) -0.0016(8)
Mn2 0.0088(2) 0.0084(2) 0.0074(2) -0.00160(17) -0.00022(18) -0.00079(17)
O2 0.0069(10) 0.0113(10) 0.0093(11) -0.0004(8) -0.0002(8) -0.0004(8)
Mn3 0.0084(2) 0.0079(2) 0.0086(2) -0.00156(17) -0.00065(18) 0.00056(17)
O3 0.0096(11) 0.0111(10) 0.0082(10) -0.0012(8) -0.0014(8) 0.0005(8)
O4 0.0102(11) 0.0090(10) 0.0080(10) -0.0031(8) 0.0002(8) -0.0001(8)
C1 0.0115(16) 0.0125(15) 0.0086(15) -0.0014(12) 0.0001(12) -0.0027(12)
C2 0.0085(15) 0.0092(14) 0.0151(16) -0.0032(12) -0.0011(12) -0.0003(11)
C3 0.0114(16) 0.0102(14) 0.0119(15) 0.0002(12) -0.0035(12) -0.0016(12)
C4 0.0111(16) 0.0139(15) 0.0105(15) -0.0033(12) -0.0018(12) -0.0023(12)
C5 0.0112(16) 0.0112(14) 0.0139(16) -0.0037(12) -0.0029(13) -0.0015(12)
C6 0.0125(16) 0.0118(15) 0.0125(16) -0.0009(12) -0.0035(13) -0.0028(12)
O11 0.0077(11) 0.0116(10) 0.0098(11) -0.0009(8) 0.0016(8) 0.0021(8)
C11 0.0085(15) 0.0119(14) 0.0113(15) -0.0005(12) 0.0028(12) 0.0008(12)
C12 0.0092(15) 0.0143(15) 0.0116(16) 0.0023(12) -0.0007(12) 0.0005(12)
C13 0.0113(16) 0.0190(17) 0.0151(17) 0.0016(13) 0.0001(13) 0.0023(13)
C14 0.0125(17) 0.0250(18) 0.0168(17) 0.0060(14) -0.0017(14) -0.0044(14)
C15 0.0138(17) 0.0184(17) 0.0198(18) 0.0068(14) -0.0056(14) -0.0081(13)
C16 0.0157(17) 0.0142(15) 0.0145(16) 0.0015(13) -0.0070(13) -0.0016(13)
C17 0.0098(16) 0.0157(15) 0.0116(16) 0.0016(12) -0.0028(12) 0.0030(12)
C41 0.0138(16) 0.0122(15) 0.0114(16) -0.0047(12) 0.0008(13) 0.0012(12)
C42 0.0155(17) 0.0162(16) 0.0154(17) -0.0046(13) 0.0019(13) -0.0011(13)
C43 0.0165(18) 0.0207(17) 0.0175(17) -0.0069(14) -0.0054(14) 0.0061(14)
C44 0.0179(18) 0.0203(17) 0.0100(16) -0.0021(13) -0.0039(13) 0.0067(14)
C45 0.0212(18) 0.0112(15) 0.0101(16) -0.0035(12) -0.0006(13) 0.0024(13)
N1 0.0112(13) 0.0099(12) 0.0103(13) -0.0040(10) 0.0026(10) 0.0020(10)
C46 0.0106(16) 0.0148(15) 0.0144(16) -0.0012(13) 0.0034(13) -0.0012(12)
C47 0.0169(18) 0.0229(18) 0.0157(17) -0.0036(14) 0.0028(14) 0.0040(14)
C48 0.028(2) 0.0242(19) 0.0160(18) 0.0017(15) 0.0010(16) 0.0049(16)
C49 0.037(2) 0.026(2) 0.0144(18) -0.0089(15) 0.0022(16) 0.0014(17)
C50 0.030(2) 0.0238(19) 0.0184(19) -0.0089(15) 0.0045(16) 0.0099(16)
N4 0.0215(16) 0.0193(15) 0.0164(15) -0.0019(12) 0.0039(12) 0.0015(12)
O12 0.0102(11) 0.0140(11) 0.0068(10) -0.0031(8) 0.0000(9) 0.0006(9)
C21 0.0107(16) 0.0147(15) 0.0076(15) -0.0010(12) -0.0016(12) 0.0015(12)
C22 0.0111(16) 0.0138(15) 0.0094(15) -0.0049(12) 0.0013(12) 0.0008(12)
C23 0.0142(17) 0.0202(17) 0.0124(16) 0.0001(13) -0.0028(13) -0.0002(13)
C24 0.0135(17) 0.0240(18) 0.0154(17) -0.0035(14) -0.0038(13) 0.0047(14)
C25 0.0145(17) 0.0203(17) 0.0180(18) -0.0060(14) -0.0050(14) 0.0020(13)
C26 0.0108(16) 0.0135(15) 0.0179(17) -0.0035(13) 0.0018(13) -0.0005(12)
C27 0.0105(15) 0.0129(15) 0.0105(15) -0.0045(12) -0.0009(12) 0.0004(12)
C51 0.0118(16) 0.0092(14) 0.0091(15) -0.0011(11) 0.0006(12) -0.0022(12)
C52 0.0133(16) 0.0148(15) 0.0107(15) -0.0002(12) -0.0029(13) -0.0025(12)
C53 0.0210(18) 0.0125(15) 0.0096(16) -0.0040(12) 0.0030(13) -0.0039(13)
C54 0.0143(17) 0.0141(15) 0.0151(17) -0.0030(13) 0.0038(13) 0.0021(13)
C55 0.0074(15) 0.0136(15) 0.0131(16) -0.0006(12) 0.0004(12) -0.0009(12)
N2 0.0113(13) 0.0102(12) 0.0084(13) 0.0003(10) 0.0001(10) -0.0039(10)
C56 0.0138(16) 0.0128(15) 0.0117(16) 0.0007(12) -0.0053(13) -0.0001(12)
C57 0.0130(17) 0.0182(16) 0.0156(17) 0.0027(13) -0.0010(13) 0.0006(13)
C58 0.0196(18) 0.0141(16) 0.0237(19) -0.0004(14) -0.0057(15) 0.0023(14)
C59 0.0182(18) 0.0160(17) 0.0260(19) 0.0068(14) -0.0077(15) -0.0047(14)
C60 0.0201(19) 0.0185(17) 0.0209(19) 0.0069(14) 0.0039(15) -0.0051(14)
N5 0.0143(15) 0.0179(14) 0.0147(14) 0.0032(11) 0.0001(11) -0.0032(11)
O13 0.0119(11) 0.0081(10) 0.0102(11) -0.0020(8) -0.0009(9) 0.0013(8)
C31 0.0118(16) 0.0089(14) 0.0115(15) -0.0006(12) -0.0016(12) 0.0026(12)
C32 0.0137(16) 0.0095(14) 0.0119(16) -0.0014(12) 0.0029(13) -0.0010(12)
C33 0.0158(17) 0.0144(16) 0.0175(17) -0.0037(13) -0.0017(14) 0.0047(13)
C34 0.0236(19) 0.0111(15) 0.0212(18) -0.0081(13) 0.0014(15) 0.0033(14)
C35 0.028(2) 0.0181(18) 0.0225(19) -0.0098(15) -0.0037(16) -0.0007(15)
C36 0.0175(18) 0.0188(17) 0.0176(18) -0.0070(14) -0.0033(14) 0.0004(14)
C37 0.0145(16) 0.0102(14) 0.0109(15) -0.0013(12) -0.0004(13) 0.0010(12)
C61 0.0089(15) 0.0129(15) 0.0127(16) -0.0020(12) -0.0017(12) -0.0004(12)
C62 0.0166(17) 0.0087(14) 0.0184(17) -0.0022(12) -0.0016(14) 0.0032(12)
C63 0.0204(19) 0.0173(17) 0.0184(18) 0.0069(14) 0.0035(15) 0.0009(14)
C64 0.0202(19) 0.0207(17) 0.0111(16) 0.0018(13) 0.0049(14) 0.0026(14)
C65 0.0149(17) 0.0147(16) 0.0138(16) -0.0011(13) 0.0029(13) 0.0032(13)
N3 0.0092(13) 0.0099(12) 0.0111(13) -0.0009(10) -0.0002(10) 0.0020(10)
C66 0.0102(16) 0.0120(15) 0.0175(17) -0.0070(12) -0.0010(13) 0.0015(12)
C67 0.0166(18) 0.0177(17) 0.0216(19) -0.0026(14) 0.0008(14) 0.0037(14)
C68 0.0168(19) 0.026(2) 0.035(2) -0.0068(17) 0.0061(17) -0.0019(15)
C69 0.0122(18) 0.038(2) 0.035(2) -0.0115(18) -0.0004(16) 0.0043(16)
C70 0.019(2) 0.039(2) 0.024(2) -0.0047(17) -0.0067(16) 0.0091(17)
N6 0.0163(15) 0.0243(16) 0.0159(15) -0.0031(12) -0.0024(12) 0.0074(12)
Yb1 0.01078(7) 0.00914(6) 0.00966(7) -0.00262(5) -0.00099(5) -0.00097(5)
O14 0.0133(12) 0.0132(11) 0.0113(11) -0.0050(9) 0.0011(9) 0.0003(9)
C71 0.0149(17) 0.0159(16) 0.0140(16) -0.0043(13) -0.0026(13) 0.0055(13)
C72 0.024(2) 0.028(2) 0.0191(19) -0.0129(15) -0.0024(15) 0.0044(16)
O15 0.0124(12) 0.0164(12) 0.0197(12) -0.0079(10) -0.0016(10) 0.0012(9)
O16 0.0138(12) 0.0115(11) 0.0118(11) -0.0012(9) 0.0003(9) -0.0017(9)
C73 0.0123(16) 0.0092(14) 0.0140(16) -0.0017(12) 0.0003(13) 0.0011(12)
C74 0.029(2) 0.0143(16) 0.0139(17) -0.0010(13) 0.0003(15) -0.0048(14)
O17 0.0180(13) 0.0151(11) 0.0108(11) -0.0018(9) -0.0016(9) -0.0031(9)
O18 0.0099(11) 0.0128(11) 0.0159(12) -0.0035(9) -0.0031(9) -0.0006(9)
C75 0.0106(16) 0.0155(15) 0.0100(15) 0.0020(12) 0.0019(12) -0.0011(12)
C76 0.0169(18) 0.0188(17) 0.0241(19) 0.0002(14) -0.0105(15) 0.0008(14)
O19 0.0195(13) 0.0145(11) 0.0155(12) -0.0018(9) -0.0057(10) -0.0011(9)
C77 0.0140(17) 0.0193(17) 0.0213(18) -0.0036(14) -0.0070(14) -0.0005(13)
O20 0.0131(12) 0.0258(13) 0.0203(13) -0.0048(10) 0.0020(10) -0.0041(10)
C78 0.043(3) 0.023(2) 0.030(2) -0.0008(17) 0.0097(19) 0.0066(18)
N7 0.0202(16) 0.0230(16) 0.0178(15) -0.0022(12) 0.0021(13) 0.0016(13)
C79 0.031(2) 0.034(2) 0.020(2) 0.0007(17) 0.0061(17) -0.0053(18)
O21 0.0252(14) 0.0172(12) 0.0216(13) -0.0069(10) -0.0048(11) -0.0088(10)
C80 0.0177(19) 0.035(2) 0.024(2) -0.0052(17) -0.0024(16) -0.0071(16)
N8 0.0277(17) 0.0163(14) 0.0170(15) -0.0019(12) -0.0055(13) 0.0001(13)
C81 0.058(3) 0.037(2) 0.022(2) -0.0058(18) -0.004(2) 0.003(2)
C82 0.047(3) 0.020(2) 0.046(3) -0.0031(19) -0.009(2) 0.0035(19)
O11T 0.041(5) 0.080(7) 0.018(3) -0.017(3) -0.013(3) -0.005(4)
O12T 0.112(8) 0.017(3) 0.112(8) 0.014(4) -0.083(6) -0.003(3)
O13T 0.042(3) 0.055(4) 0.058(5) -0.031(3) 0.030(3) -0.008(3)
S1T 0.0236(11) 0.0197(12) 0.0140(11) -0.0025(8) -0.0069(9) 0.0045(8)
C1T 0.028(3) 0.051(4) 0.019(3) -0.013(3) 0.001(2) -0.006(3)
F11T 0.059(5) 0.049(4) 0.038(3) -0.002(3) -0.025(4) -0.022(4)
F12T 0.068(4) 0.051(3) 0.039(3) 0.012(2) -0.007(3) -0.024(3)
F13T 0.025(3) 0.105(6) 0.127(6) -0.079(5) -0.002(3) 0.009(3)
O21T 0.040(7) 0.073(11) 0.044(5) -0.008(6) 0.011(5) 0.015(7)
O22T 0.063(9) 0.080(8) 0.046(6) -0.016(5) 0.009(6) -0.025(6)
O23T 0.070(8) 0.103(10) 0.085(13) -0.045(8) -0.015(9) 0.028(9)
S2T 0.086(4) 0.073(5) 0.073(5) -0.026(4) 0.019(4) -0.011(4)
C2T 0.066(5) 0.068(7) 0.022(5) -0.011(5) 0.016(6) -0.003(5)
F21T 0.086(10) 0.087(11) 0.039(6) -0.012(6) -0.015(8) 0.017(8)
F22T 0.129(12) 0.128(11) 0.045(6) 0.026(8) -0.016(8) -0.064(9)
F23T 0.091(6) 0.153(12) 0.092(9) -0.062(8) -0.022(7) 0.058(9)
O1S 0.0202(15) 0.0190(14) 0.076(2) -0.0098(14) -0.0013(15) 0.0015(12)
C11S 0.023(2) 0.029(2) 0.048(3) -0.0061(19) -0.0067(19) -0.0002(17)
N1S 0.0295(19) 0.0224(17) 0.039(2) -0.0113(15) -0.0106(16) 0.0046(14)
C12S 0.048(3) 0.028(2) 0.072(4) -0.012(2) -0.002(3) -0.010(2)
C13S 0.049(3) 0.046(3) 0.042(3) -0.024(2) -0.022(2) 0.023(2)
O2S 0.079(3) 0.0307(18) 0.052(2) -0.0025(16) -0.0296(19) -0.0039(17)
C21S 0.046(3) 0.021(2) 0.051(3) 0.003(2) -0.014(2) 0.0021(19)
N2S 0.032(2) 0.0210(17) 0.037(2) -0.0045(15) -0.0010(16) 0.0006(14)
C22S 0.044(3) 0.028(2) 0.038(3) -0.0009(19) -0.004(2) 0.009(2)
C23S 0.043(3) 0.045(3) 0.047(3) -0.022(2) 0.002(2) 0.000(2)

loop_
_atom_type_symbol
_atom_type_description
_atom_type_scat_dispersion_real
_atom_type_scat_dispersion_imag
_atom_type_scat_source
C C 0.0033 0.0016 'International Tables Vol C Tables 4.2.6.8 and 6.1.1.4'
H H 0.0000 0.0000 'International Tables Vol C Tables 4.2.6.8 and 6.1.1.4'
N N 0.0061 0.0033 'International Tables Vol C Tables 4.2.6.8 and 6.1.1.4'
O O 0.0106 0.0060 'International Tables Vol C Tables 4.2.6.8 and 6.1.1.4'
Mn Mn 0.3368 0.7283 'International Tables Vol C Tables 4.2.6.8 and 6.1.1.4'
Yb Yb -0.3850 5.5486 'International Tables Vol C Tables 4.2.6.8 and 6.1.1.4'
S S 0.1246 0.1234 'International Tables Vol C Tables 4.2.6.8 and 6.1.1.4'
F F 0.0171 0.0103 'International Tables Vol C Tables 4.2.6.8 and 6.1.1.4'

loop_
_geom_angle_atom_site_label_1
_geom_angle_atom_site_label_2
_geom_angle_atom_site_label_3
_geom_angle
O3 Mn1 O11 97.01(9)
O3 Mn1 O1 89.94(9)
O11 Mn1 O1 170.63(10)
O3 Mn1 O4 83.62(9)
O11 Mn1 O4 91.97(9)
O1 Mn1 O4 82.52(9)
O3 Mn1 O14 92.35(10)
O11 Mn1 O14 92.19(9)
O1 Mn1 O14 93.81(9)
O4 Mn1 O14 174.53(10)
O3 Mn1 N1 175.43(10)
O11 Mn1 N1 80.60(10)
O1 Mn1 N1 92.88(10)
O4 Mn1 N1 100.31(10)
O14 Mn1 N1 83.88(10)
O3 Mn1 Mn3 41.18(7)
O11 Mn1 Mn3 94.13(6)
O1 Mn1 Mn3 86.95(7)
O4 Mn1 Mn3 42.51(6)
O14 Mn1 Mn3 133.52(7)
N1 Mn1 Mn3 142.56(8)
O3 Mn1 Mn2 87.39(6)
O11 Mn1 Mn2 133.62(7)
O1 Mn1 Mn2 40.11(6)
O4 Mn1 Mn2 42.45(6)
O14 Mn1 Mn2 133.90(7)
N1 Mn1 Mn2 97.09(7)
Mn3 Mn1 Mn2 60.244(16)
O3 Mn1 Yb1 44.72(6)
O11 Mn1 Yb1 141.23(7)
O1 Mn1 Yb1 46.76(7)
O4 Mn1 Yb1 89.62(7)
O14 Mn1 Yb1 84.91(7)
N1 Mn1 Yb1 137.03(7)
Mn3 Mn1 Yb1 62.404(14)
Mn2 Mn1 Yb1 63.228(14)
Mn2 O1 Mn1 99.02(10)
Mn2 O1 Yb1 97.37(9)
Mn1 O1 Yb1 98.97(9)
O1 Mn2 O12 98.00(9)
O1 Mn2 O2 90.57(9)
O12 Mn2 O2 168.78(10)
O1 Mn2 O4 83.09(9)
O12 Mn2 O4 91.56(9)
O2 Mn2 O4 82.26(9)
O1 Mn2 O16 92.29(9)
O12 Mn2 O16 93.69(9)
O2 Mn2 O16 93.19(9)
O4 Mn2 O16 173.45(10)
O1 Mn2 N2 176.77(9)
O12 Mn2 N2 80.48(10)
O2 Mn2 N2 91.31(10)
O4 Mn2 N2 99.77(9)
O16 Mn2 N2 84.99(9)
O1 Mn2 Mn1 40.87(6)
O12 Mn2 Mn1 94.86(6)
O2 Mn2 Mn1 86.87(6)
O4 Mn2 Mn1 42.27(6)
O16 Mn2 Mn1 133.11(7)
N2 Mn2 Mn1 141.90(7)
O1 Mn2 Mn3 87.14(6)
O12 Mn2 Mn3 132.82(7)
O2 Mn2 Mn3 40.01(6)
O4 Mn2 Mn3 42.28(6)
O16 Mn2 Mn3 133.14(7)
N2 Mn2 Mn3 95.99(7)
Mn1 Mn2 Mn3 59.839(16)
O1 Mn2 Yb1 48.11(7)
O12 Mn2 Yb1 145.28(7)
O2 Mn2 Yb1 44.79(7)
O4 Mn2 Yb1 91.23(7)
O16 Mn2 Yb1 82.22(7)
N2 Mn2 Yb1 132.91(8)
Mn1 Mn2 Yb1 65.328(15)
Mn3 Mn2 Yb1 63.084(14)
Mn3 O2 Mn2 99.08(10)
Mn3 O2 Yb1 99.62(9)
Mn2 O2 Yb1 100.21(9)
O2 Mn3 O13 97.84(9)
O2 Mn3 O3 90.22(9)
O13 Mn3 O3 169.35(10)
O2 Mn3 O4 83.15(9)
O13 Mn3 O4 91.47(9)
O3 Mn3 O4 82.57(9)
O2 Mn3 O18 91.71(9)
O13 Mn3 O18 92.81(9)
O3 Mn3 O18 93.89(9)
O4 Mn3 O18 173.72(9)
O2 Mn3 N3 174.17(10)
O13 Mn3 N3 80.76(10)
O3 Mn3 N3 91.89(10)
O4 Mn3 N3 102.52(10)
O18 Mn3 N3 82.73(10)
O2 Mn3 Mn1 87.59(7)
O13 Mn3 Mn1 132.69(7)
O3 Mn3 Mn1 40.32(7)
O4 Mn3 Mn1 42.33(6)
O18 Mn3 Mn1 134.16(7)
N3 Mn3 Mn1 97.53(7)
O2 Mn3 Mn2 40.91(7)
O13 Mn3 Mn2 95.03(6)
O3 Mn3 Mn2 86.50(6)
O4 Mn3 Mn2 42.27(6)
O18 Mn3 Mn2 132.60(7)
N3 Mn3 Mn2 144.67(8)
Mn1 Mn3 Mn2 59.917(16)
O2 Mn3 Yb1 45.58(7)
O13 Mn3 Yb1 142.25(7)
O3 Mn3 Yb1 47.33(6)
O4 Mn3 Yb1 92.38(6)
O18 Mn3 Yb1 81.42(7)
N3 Mn3 Yb1 134.49(8)
Mn1 Mn3 Yb1 65.889(14)
Mn2 Mn3 Yb1 64.459(14)
Mn1 O3 Mn3 98.51(10)
Mn1 O3 Yb1 101.88(9)
Mn3 O3 Yb1 96.84(8)
Mn1 O4 Mn2 95.27(9)
Mn1 O4 Mn3 95.16(10)
Mn2 O4 Mn3 95.46(10)
C6 C1 C2 118.9(3)
C6 C1 C17 119.5(3)
C2 C1 C17 120.4(3)
C3 C2 C1 121.0(3)
C3 C2 H2 119.5
C1 C2 H2 119.5
C2 C3 C4 118.8(3)
C2 C3 C27 120.7(3)
C4 C3 C27 119.0(3)
C5 C4 C3 121.2(3)
C5 C4 H4 119.4
C3 C4 H4 119.4
C4 C5 C6 118.9(3)
C4 C5 C37 118.8(3)
C6 C5 C37 121.3(3)
C1 C6 C5 121.3(3)
C1 C6 H6 119.4
C5 C6 H6 119.4
C11 O11 Mn1 117.43(18)
O11 C11 C41 108.9(2)
O11 C11 C46 108.3(3)
C41 C11 C46 110.8(3)
O11 C11 C12 109.4(2)
C41 C11 C12 109.3(3)
C46 C11 C12 110.1(2)
C13 C12 C17 118.8(3)
C13 C12 C11 118.6(3)
C17 C12 C11 122.7(3)
C14 C13 C12 121.4(3)
C14 C13 H13 119.3
C12 C13 H13 119.3
C15 C14 C13 120.0(3)
C15 C14 H14 120.0
C13 C14 H14 120.0
C14 C15 C16 119.4(3)
C14 C15 H15 120.3
C16 C15 H15 120.3
C15 C16 C17 121.7(3)
C15 C16 H16 119.2
C17 C16 H16 119.2
C16 C17 C12 118.7(3)
C16 C17 C1 115.0(3)
C12 C17 C1 126.3(3)
N1 C41 C42 121.1(3)
N1 C41 C11 113.7(3)
C42 C41 C11 125.2(3)
C43 C42 C41 119.6(3)
C43 C42 H42 120.2
C41 C42 H42 120.2
C42 C43 C44 119.2(3)
C42 C43 H43 120.4
C44 C43 H43 120.4
C45 C44 C43 118.8(3)
C45 C44 H44 120.6
C43 C44 H44 120.6
N1 C45 C44 121.5(3)
N1 C45 H45 119.2
C44 C45 H45 119.2
C41 N1 C45 119.7(3)
C41 N1 Mn1 112.6(2)
C45 N1 Mn1 127.4(2)
N4 C46 C47 123.0(3)
N4 C46 C11 119.1(3)
C47 C46 C11 117.9(3)
C48 C47 C46 119.3(3)
C48 C47 H47 120.4
C46 C47 H47 120.4
C47 C48 C49 118.8(3)
C47 C48 H48 120.6
C49 C48 H48 120.6
C50 C49 C48 118.7(3)
C50 C49 H49 120.7
C48 C49 H49 120.7
N4 C50 C49 123.2(3)
N4 C50 H50 118.4
C49 C50 H50 118.4
C46 N4 C50 117.1(3)
C21 O12 Mn2 118.00(18)
O12 C21 C51 108.7(2)
O12 C21 C22 110.2(2)
C51 C21 C22 108.5(3)
O12 C21 C56 108.3(3)
C51 C21 C56 110.0(2)
C22 C21 C56 111.1(2)
C23 C22 C27 118.0(3)
C23 C22 C21 119.7(3)
C27 C22 C21 122.1(3)
C24 C23 C22 122.6(3)
C24 C23 H23 118.7
C22 C23 H23 118.7
C25 C24 C23 119.8(3)
C25 C24 H24 120.1
C23 C24 H24 120.1
C24 C25 C26 118.9(3)
C24 C25 H25 120.5
C26 C25 H25 120.5
C25 C26 C27 122.6(3)
C25 C26 H26 118.7
C27 C26 H26 118.7
C26 C27 C22 117.9(3)
C26 C27 C3 115.5(3)
C22 C27 C3 126.5(3)
N2 C51 C52 121.7(3)
N2 C51 C21 113.2(3)
C52 C51 C21 125.1(3)
C53 C52 C51 118.4(3)
C53 C52 H52 120.8
C51 C52 H52 120.8
C52 C53 C54 119.9(3)
C52 C53 H53 120.0
C54 C53 H53 120.0
C55 C54 C53 118.5(3)
C55 C54 H54 120.8
C53 C54 H54 120.8
N2 C55 C54 121.3(3)
N2 C55 H55 119.3
C54 C55 H55 119.3
C51 N2 C55 120.2(3)
C51 N2 Mn2 113.6(2)
C55 N2 Mn2 126.2(2)
N5 C56 C57 122.7(3)
N5 C56 C21 118.5(3)
C57 C56 C21 118.8(3)
C58 C57 C56 119.1(3)
C58 C57 H57 120.5
C56 C57 H57 120.5
C57 C58 C59 118.9(3)
C57 C58 H58 120.5
C59 C58 H58 120.5
C60 C59 C58 118.4(3)
C60 C59 H59 120.8
C58 C59 H59 120.8
N5 C60 C59 123.5(3)
N5 C60 H60 118.2
C59 C60 H60 118.2
C56 N5 C60 117.4(3)
C31 O13 Mn3 117.97(18)
O13 C31 C61 108.4(2)
O13 C31 C32 109.5(2)
C61 C31 C32 110.8(3)
O13 C31 C66 107.8(2)
C61 C31 C66 110.1(3)
C32 C31 C66 110.2(2)
C33 C32 C37 119.0(3)
C33 C32 C31 119.5(3)
C37 C32 C31 121.5(3)
C34 C33 C32 121.4(3)
C34 C33 H33 119.3
C32 C33 H33 119.3
C33 C34 C35 120.5(3)
C33 C34 H34 119.7
C35 C34 H34 119.7
C34 C35 C36 117.9(3)
C34 C35 H35 121.1
C36 C35 H35 121.1
C37 C36 C35 122.9(3)
C37 C36 H36 118.5
C35 C36 H36 118.5
C36 C37 C32 118.2(3)
C36 C37 C5 115.7(3)
C32 C37 C5 126.1(3)
N3 C61 C62 121.3(3)
N3 C61 C31 113.7(3)
C62 C61 C31 125.1(3)
C63 C62 C61 119.1(3)
C63 C62 H62 120.5
C61 C62 H62 120.5
C62 C63 C64 119.6(3)
C62 C63 H63 120.2
C64 C63 H63 120.2
C65 C64 C63 118.1(3)
C65 C64 H64 120.9
C63 C64 H64 120.9
N3 C65 C64 122.1(3)
N3 C65 H65 118.9
C64 C65 H65 118.9
C65 N3 C61 119.6(3)
C65 N3 Mn3 126.8(2)
C61 N3 Mn3 113.2(2)
N6 C66 C67 123.0(3)
N6 C66 C31 119.0(3)
C67 C66 C31 117.9(3)
C68 C67 C66 119.5(3)
C68 C67 H67 120.2
C66 C67 H67 120.2
C67 C68 C69 118.6(4)
C67 C68 H68 120.7
C69 C68 H68 120.7
C70 C69 C68 117.7(3)
C70 C69 H69 121.1
C68 C69 H69 121.1
N6 C70 C69 124.4(3)
N6 C70 H70 117.8
C69 C70 H70 117.8
C66 N6 C70 116.7(3)
O21 Yb1 O15 73.16(9)
O21 Yb1 O17 81.95(8)
O15 Yb1 O17 101.31(8)
O21 Yb1 O2 149.32(8)
O15 Yb1 O2 137.44(8)
O17 Yb1 O2 87.92(7)
O21 Yb1 O20 76.65(9)
O15 Yb1 O20 149.81(9)
O17 Yb1 O20 74.78(8)
O2 Yb1 O20 72.75(8)
O21 Yb1 O19 82.96(9)
O15 Yb1 O19 103.68(8)
O17 Yb1 O19 145.51(8)
O2 Yb1 O19 89.49(8)
O20 Yb1 O19 71.63(8)
O21 Yb1 O3 134.95(8)
O15 Yb1 O3 76.99(8)
O17 Yb1 O3 137.27(8)
O2 Yb1 O3 68.82(7)
O20 Yb1 O3 126.44(8)
O19 Yb1 O3 72.18(8)
O21 Yb1 O1 133.76(8)
O15 Yb1 O1 75.76(8)
O17 Yb1 O1 71.54(8)
O2 Yb1 O1 67.97(7)
O20 Yb1 O1 128.26(8)
O19 Yb1 O1 137.88(8)
O3 Yb1 O1 66.66(7)
O21 Yb1 Mn3 153.92(6)
O15 Yb1 Mn3 112.15(6)
O17 Yb1 Mn3 120.04(6)
O2 Yb1 Mn3 34.81(5)
O20 Yb1 Mn3 94.82(6)
O19 Yb1 Mn3 70.96(6)
O3 Yb1 Mn3 35.83(5)
O1 Yb1 Mn3 70.65(5)
O21 Yb1 C75 99.93(9)
O15 Yb1 C75 115.62(8)
O17 Yb1 C75 142.05(8)
O2 Yb1 C75 71.16(8)
O20 Yb1 C75 68.98(8)
O19 Yb1 C75 18.46(8)
O3 Yb1 C75 64.22(8)
O1 Yb1 C75 124.31(8)
Mn3 Yb1 C75 54.27(6)
O21 Yb1 Mn2 152.03(6)
O15 Yb1 Mn2 109.88(6)
O17 Yb1 Mn2 70.13(6)
O2 Yb1 Mn2 35.00(5)
O20 Yb1 Mn2 97.08(6)
O19 Yb1 Mn2 121.42(6)
O3 Yb1 Mn2 70.59(5)
O1 Yb1 Mn2 34.52(5)
Mn3 Yb1 Mn2 52.457(12)
C75 Yb1 Mn2 103.14(6)
O21 Yb1 Mn1 140.61(6)
O15 Yb1 Mn1 67.44(6)
O17 Yb1 Mn1 105.79(6)
O2 Yb1 Mn1 70.05(5)
O20 Yb1 Mn1 142.72(6)
O19 Yb1 Mn1 105.55(6)
O3 Yb1 Mn1 33.40(5)
O1 Yb1 Mn1 34.27(5)
Mn3 Yb1 Mn1 51.707(12)
C75 Yb1 Mn1 96.53(6)
Mn2 Yb1 Mn1 51.444(12)
C71 O14 Mn1 126.3(2)
O15 C71 O14 125.0(3)
O15 C71 C72 119.2(3)
O14 C71 C72 115.8(3)
C71 C72 H72A 109.5
C71 C72 H72B 109.5
H72A C72 H72B 109.5
C71 C72 H72C 109.5
H72A C72 H72C 109.5
H72B C72 H72C 109.5
C71 O15 Yb1 136.0(2)
C73 O16 Mn2 128.3(2)
O17 C73 O16 125.9(3)
O17 C73 C74 119.1(3)
O16 C73 C74 115.0(3)
C73 C74 H74A 109.5
C73 C74 H74B 109.5
H74A C74 H74B 109.5
C73 C74 H74C 109.5
H74A C74 H74C 109.5
H74B C74 H74C 109.5
C73 O17 Yb1 128.5(2)
C75 O18 Mn3 128.8(2)
O19 C75 O18 125.4(3)
O19 C75 C76 119.5(3)
O18 C75 C76 115.1(3)
O19 C75 Yb1 35.75(15)
O18 C75 Yb1 90.93(18)
C76 C75 Yb1 151.9(2)
C75 C76 H76A 109.5
C75 C76 H76B 109.5
H76A C76 H76B 109.5
C75 C76 H76C 109.5
H76A C76 H76C 109.5
H76B C76 H76C 109.5
C75 O19 Yb1 125.8(2)
O20 C77 N7 122.9(3)
O20 C77 H77 118.6
N7 C77 H77 118.6
C77 O20 Yb1 145.8(2)
N7 C78 H78A 109.5
N7 C78 H78B 109.5
H78A C78 H78B 109.5
N7 C78 H78C 109.5
H78A C78 H78C 109.5
H78B C78 H78C 109.5
C77 N7 C79 122.0(3)
C77 N7 C78 119.7(3)
C79 N7 C78 118.3(3)
N7 C79 H79A 109.5
N7 C79 H79B 109.5
H79A C79 H79B 109.5
N7 C79 H79C 109.5
H79A C79 H79C 109.5
H79B C79 H79C 109.5
C80 O21 Yb1 136.9(2)
O21 C80 N8 123.3(4)
O21 C80 H80 118.3
N8 C80 H80 118.3
C80 N8 C81 122.0(3)
C80 N8 C82 121.5(3)
C81 N8 C82 116.5(3)
N8 C81 H81A 109.5
N8 C81 H81B 109.5
H81A C81 H81B 109.5
N8 C81 H81C 109.5
H81A C81 H81C 109.5
H81B C81 H81C 109.5
N8 C82 H82A 109.5
N8 C82 H82B 109.5
H82A C82 H82B 109.5
N8 C82 H82C 109.5
H82A C82 H82C 109.5
H82B C82 H82C 109.5
O12T S1T O13T 117.2(5)
O12T S1T O11T 115.8(6)
O13T S1T O11T 114.0(5)
O12T S1T C1T 101.3(5)
O13T S1T C1T 101.7(4)
O11T S1T C1T 103.5(6)
F13T C1T F11T 108.5(8)
F13T C1T F12T 107.1(6)
F11T C1T F12T 106.0(7)
F13T C1T S1T 112.1(5)
F11T C1T S1T 111.1(6)
F12T C1T S1T 111.8(5)
O21T S2T O23T 109.4(11)
O21T S2T O22T 116.5(13)
O23T S2T O22T 114.8(11)
O21T S2T C2T 107.9(12)
O23T S2T C2T 107.7(11)
O22T S2T C2T 99.5(10)
F23T C2T F21T 113.9(16)
F23T C2T F22T 112.2(14)
F21T C2T F22T 107.0(15)
F23T C2T S2T 106.1(11)
F21T C2T S2T 111.1(14)
F22T C2T S2T 106.3(11)
O1S C11S N1S 126.4(4)
O1S C11S H11S 116.8
N1S C11S H11S 116.8
C11S N1S C13S 122.0(4)
C11S N1S C12S 120.1(4)
C13S N1S C12S 117.8(4)
N1S C12S H12A 109.5
N1S C12S H12B 109.5
H12A C12S H12B 109.5
N1S C12S H12C 109.5
H12A C12S H12C 109.5
H12B C12S H12C 109.5
N1S C13S H13A 109.5
N1S C13S H13B 109.5
H13A C13S H13B 109.5
N1S C13S H13C 109.5
H13A C13S H13C 109.5
H13B C13S H13C 109.5
O2S C21S N2S 126.4(4)
O2S C21S H21S 116.8
N2S C21S H21S 116.8
C21S N2S C23S 122.6(4)
C21S N2S C22S 119.8(4)
C23S N2S C22S 117.6(4)
N2S C22S H22A 109.5
N2S C22S H22B 109.5
H22A C22S H22B 109.5
N2S C22S H22C 109.5
H22A C22S H22C 109.5
H22B C22S H22C 109.5
N2S C23S H23A 109.5
N2S C23S H23B 109.5
H23A C23S H23B 109.5
N2S C23S H23C 109.5
H23A C23S H23C 109.5
H23B C23S H23C 109.5

loop_
_geom_bond_atom_site_label_1
_geom_bond_atom_site_label_2
_geom_bond_distance
Mn1 O3 1.843(2)
Mn1 O11 1.857(2)
Mn1 O1 1.868(2)
Mn1 O4 1.904(2)
Mn1 O14 1.948(2)
Mn1 N1 2.057(3)
Mn1 Mn3 2.8169(6)
Mn1 Mn2 2.8191(6)
Mn1 Yb1 3.2759(5)
O1 Mn2 1.839(2)
O1 Yb1 2.416(2)
Mn2 O12 1.860(2)
Mn2 O2 1.876(2)
Mn2 O4 1.911(2)
Mn2 O16 1.944(2)
Mn2 N2 2.056(3)
Mn2 Mn3 2.8284(6)
Mn2 Yb1 3.2186(5)
O2 Mn3 1.841(2)
O2 Yb1 2.304(2)
Mn3 O13 1.856(2)
Mn3 O3 1.875(2)
Mn3 O4 1.911(2)
Mn3 O18 1.936(2)
Mn3 N3 2.046(2)
Mn3 Yb1 3.1807(5)
O3 Yb1 2.355(2)
C1 C6 1.388(4)
C1 C2 1.405(4)
C1 C17 1.504(4)
C2 C3 1.393(4)
C2 H2 0.9500
C3 C4 1.397(4)
C3 C27 1.506(4)
C4 C5 1.395(4)
C4 H4 0.9500
C5 C6 1.396(4)
C5 C37 1.496(4)
C6 H6 0.9500
O11 C11 1.410(4)
C11 C41 1.523(4)
C11 C46 1.539(5)
C11 C12 1.549(4)
C12 C13 1.399(4)
C12 C17 1.401(5)
C13 C14 1.383(5)
C13 H13 0.9500
C14 C15 1.374(5)
C14 H14 0.9500
C15 C16 1.386(5)
C15 H15 0.9500
C16 C17 1.397(5)
C16 H16 0.9500
C41 N1 1.345(4)
C41 C42 1.380(5)
C42 C43 1.379(5)
C42 H42 0.9500
C43 C44 1.391(5)
C43 H43 0.9500
C44 C45 1.377(5)
C44 H44 0.9500
C45 N1 1.353(4)
C45 H45 0.9500
C46 N4 1.332(4)
C46 C47 1.386(5)
C47 C48 1.374(5)
C47 H47 0.9500
C48 C49 1.384(5)
C48 H48 0.9500
C49 C50 1.377(5)
C49 H49 0.9500
C50 N4 1.356(5)
C50 H50 0.9500
O12 C21 1.402(4)
C21 C51 1.529(4)
C21 C22 1.535(5)
C21 C56 1.538(4)
C22 C23 1.397(4)
C22 C27 1.411(4)
C23 C24 1.377(5)
C23 H23 0.9500
C24 C25 1.369(5)
C24 H24 0.9500
C25 C26 1.388(5)
C25 H25 0.9500
C26 C27 1.400(5)
C26 H26 0.9500
C51 N2 1.339(4)
C51 C52 1.386(4)
C52 C53 1.382(4)
C52 H52 0.9500
C53 C54 1.392(5)
C53 H53 0.9500
C54 C55 1.384(4)
C54 H54 0.9500
C55 N2 1.341(4)
C55 H55 0.9500
C56 N5 1.338(4)
C56 C57 1.387(4)
C57 C58 1.379(4)
C57 H57 0.9500
C58 C59 1.383(5)
C58 H58 0.9500
C59 C60 1.379(5)
C59 H59 0.9500
C60 N5 1.346(4)
C60 H60 0.9500
O13 C31 1.404(3)
C31 C61 1.525(4)
C31 C32 1.541(5)
C31 C66 1.551(4)
C32 C33 1.394(4)
C32 C37 1.416(5)
C33 C34 1.387(5)
C33 H33 0.9500
C34 C35 1.393(5)
C34 H34 0.9500
C35 C36 1.394(5)
C35 H35 0.9500
C36 C37 1.392(5)
C36 H36 0.9500
C61 N3 1.343(4)
C61 C62 1.377(4)
C62 C63 1.375(5)
C62 H62 0.9500
C63 C64 1.390(5)
C63 H63 0.9500
C64 C65 1.377(4)
C64 H64 0.9500
C65 N3 1.335(4)
C65 H65 0.9500
C66 N6 1.330(4)
C66 C67 1.377(5)
C67 C68 1.376(5)
C67 H67 0.9500
C68 C69 1.383(5)
C68 H68 0.9500
C69 C70 1.377(5)
C69 H69 0.9500
C70 N6 1.339(5)
C70 H70 0.9500
Yb1 O21 2.263(2)
Yb1 O15 2.274(2)
Yb1 O17 2.293(2)
Yb1 O20 2.305(2)
Yb1 O19 2.308(2)
Yb1 C75 3.204(3)
O14 C71 1.275(4)
C71 O15 1.248(4)
C71 C72 1.507(5)
C72 H72A 0.9800
C72 H72B 0.9800
C72 H72C 0.9800
O16 C73 1.272(4)
C73 O17 1.249(4)
C73 C74 1.506(4)
C74 H74A 0.9800
C74 H74B 0.9800
C74 H74C 0.9800
O18 C75 1.277(4)
C75 O19 1.251(4)
C75 C76 1.503(4)
C76 H76A 0.9800
C76 H76B 0.9800
C76 H76C 0.9800
C77 O20 1.233(4)
C77 N7 1.317(4)
C77 H77 0.9500
C78 N7 1.460(5)
C78 H78A 0.9800
C78 H78B 0.9800
C78 H78C 0.9800
N7 C79 1.453(4)
C79 H79A 0.9800
C79 H79B 0.9800
C79 H79C 0.9800
O21 C80 1.242(4)
C80 N8 1.314(5)
C80 H80 0.9500
N8 C81 1.445(5)
N8 C82 1.459(5)
C81 H81A 0.9800
C81 H81B 0.9800
C81 H81C 0.9800
C82 H82A 0.9800
C82 H82B 0.9800
C82 H82C 0.9800
O11T S1T 1.430(6)
O12T S1T 1.422(5)
O13T S1T 1.424(6)
S1T C1T 1.840(7)
C1T F13T 1.311(7)
C1T F11T 1.320(8)
C1T F12T 1.351(8)
O21T S2T 1.426(12)
O22T S2T 1.459(11)
O23T S2T 1.435(11)
S2T C2T 1.812(14)
C2T F23T 1.290(12)
C2T F21T 1.313(12)
C2T F22T 1.331(12)
O1S C11S 1.212(5)
C11S N1S 1.328(5)
C11S H11S 0.9500
N1S C13S 1.441(5)
N1S C12S 1.446(6)
C12S H12A 0.9800
C12S H12B 0.9800
C12S H12C 0.9800
C13S H13A 0.9800
C13S H13B 0.9800
C13S H13C 0.9800
O2S C21S 1.224(5)
C21S N2S 1.337(6)
C21S H21S 0.9500
N2S C23S 1.452(5)
N2S C22S 1.459(5)
C22S H22A 0.9800
C22S H22B 0.9800
C22S H22C 0.9800
C23S H23A 0.9800
C23S H23B 0.9800
C23S H23C 0.9800
